data_1561558
loop_
_publ_author_name
'Dai, Jun-Wei'
'Li, Xing'
'Zheng, Jian-Mei'
'Dong, Xin'
'Zhou, Zhao-Hui'

_publ_section_title
;
 Transformations of lead 1,3-propylenediaminetetraacetate to its MOF
 products for the selective adsorption of methanol
;
_journal_name_full 'Journal of Solid State Chemistry'
_journal_page_first 364
_journal_page_last 370
_journal_paper_doi 10.1016/j.jssc.2016.02.026
_journal_volume 237
_journal_year 2016
_chemical_formula_moiety 'C11 H18 N2 O9 Pb, 2(H2 O)'
_chemical_formula_sum 'C11 H22 N2 O11 Pb'
_chemical_formula_weight 565.49
_space_group_crystal_system monoclinic
_space_group_IT_number 14
_space_group_name_Hall '-P 2yn'
_space_group_name_H-M_alt 'P 1 21/n 1'
_atom_sites_solution_hydrogens mixed
_cell_angle_alpha 90
_cell_angle_beta 96.894(4)
_cell_angle_gamma 90
_cell_formula_units_Z 4
_cell_length_a 10.1672(4)
_cell_length_b 12.0140(3)
_cell_length_c 14.0165(4)
_cell_measurement_reflns_used 3193
_cell_measurement_temperature 173(2)
_cell_measurement_theta_max 28.4750
_cell_measurement_theta_min 3.4560
_cell_volume 1699.72(9)
_computing_molecular_graphics 'Olex2 (Dolomanov et al., 2009)'
_computing_publication_material 'Olex2 (Dolomanov et al., 2009)'
_computing_structure_refinement 'ShelXL (Sheldrick, 2015)'
_diffrn_ambient_temperature 173.15
_diffrn_measured_fraction_theta_full 0.997
_diffrn_measured_fraction_theta_max 0.998
_diffrn_measurement_device_type 'CCD area detector'
_diffrn_measurement_method 'phi and omega scans'
_diffrn_radiation_type MoK\a
_diffrn_radiation_wavelength 0.71073
_diffrn_reflns_av_R_equivalents 0.0392
_diffrn_reflns_av_unetI/netI 0.0567
_diffrn_reflns_Laue_measured_fraction_full 0.997
_diffrn_reflns_Laue_measured_fraction_max 0.998
_diffrn_reflns_limit_h_max 12
_diffrn_reflns_limit_h_min -10
_diffrn_reflns_limit_k_max 13
_diffrn_reflns_limit_k_min -15
_diffrn_reflns_limit_l_max 12
_diffrn_reflns_limit_l_min -17
_diffrn_reflns_number 7460
_diffrn_reflns_point_group_measured_fraction_full 0.997
_diffrn_reflns_point_group_measured_fraction_max 0.998
_diffrn_reflns_theta_full 25.242
_diffrn_reflns_theta_max 26.499
_diffrn_reflns_theta_min 2.895
_diffrn_source 'fine-focus sealed tube'
_exptl_absorpt_coefficient_mu 9.987
_exptl_absorpt_correction_T_max 0.2400
_exptl_absorpt_correction_T_min 0.1536
_exptl_absorpt_correction_type multi-scan
_exptl_crystal_colour colourless
_exptl_crystal_colour_primary colourless
_exptl_crystal_density_diffrn 2.210
_exptl_crystal_density_method 'not measured'
_exptl_crystal_description block
_exptl_crystal_F_000 1088
_exptl_crystal_size_max 0.3
_exptl_crystal_size_mid 0.2
_exptl_crystal_size_min 0.2
_refine_diff_density_max 1.868
_refine_diff_density_min -0.939
_refine_diff_density_rms 0.172
_refine_ls_extinction_coef .
_refine_ls_extinction_method none
_refine_ls_goodness_of_fit_ref 1.030
_refine_ls_hydrogen_treatment constr
_refine_ls_matrix_type full
_refine_ls_number_parameters 233
_refine_ls_number_reflns 3509
_refine_ls_number_restraints 0
_refine_ls_restrained_S_all 1.030
_refine_ls_R_factor_all 0.0408
_refine_ls_R_factor_gt 0.0323
_refine_ls_shift/su_max 0.001
_refine_ls_shift/su_mean 0.000
_refine_ls_structure_factor_coef Fsqd
_refine_ls_weighting_details
;
 w=1/[\s^2^(Fo^2^)+(0.0190P)^2^]
 where P=(Fo^2^+2Fc^2^)/3
;
_refine_ls_weighting_scheme calc
_refine_ls_wR_factor_gt 0.0623
_refine_ls_wR_factor_ref 0.0656
_reflns_Friedel_coverage 0.000
_reflns_Friedel_fraction_full .
_reflns_Friedel_fraction_max .
_reflns_number_gt 3036
_reflns_number_total 3509
_reflns_threshold_expression 'I > 2\s(I)'
_cod_data_source_file Cif2.cif
_cod_data_source_block 2
_cod_original_cell_volume 1699.73(10)
_cod_database_code 1561558
_shelx_space_group_comment
;
The symmetry employed for this shelxl refinement is uniquely defined
by the following loop, which should always be used as a source of
symmetry information in preference to the above space-group names.
They are only intended as comments.
;
_shelx_estimated_absorpt_t_max 0.240
_shelx_estimated_absorpt_t_min 0.154
_olex2_refinement_description
;
1. Fixed Uiso
 At 1.2 times of:
  All C(H,H) groups, All N(H) groups
 At 1.5 times of:
  All O(H,H) groups
2.a Free rotating group:
 O2W(H2WA,H2WB), O3W(H3WA,H3WB)
2.b Rotating group:
 O1W(H1WA,H1WB)
2.c Ternary CH refined with riding coordinates:
 N1(H1), N2(H2)
2.d Secondary CH2 refined with riding coordinates:
 C1(H1A,H1B), C3(H3A,H3B), C5(H5A,H5B), C7(H7A,H7B), C9(H9A,H9B), C10(H10A,
 H10B), C11(H11A,H11B)
;

loop_
_space_group_symop_operation_xyz
'x, y, z'
'-x+1/2, y+1/2, -z+1/2'
'-x, -y, -z'
'x-1/2, -y-1/2, z-1/2'

loop_
_atom_site_label
_atom_site_type_symbol
_atom_site_fract_x
_atom_site_fract_y
_atom_site_fract_z
_atom_site_U_iso_or_equiv
_atom_site_adp_type
_atom_site_occupancy
_atom_site_site_symmetry_order
_atom_site_calc_flag
_atom_site_refinement_flags_posn
_atom_site_refinement_flags_adp
_atom_site_refinement_flags_occupancy
_atom_site_disorder_assembly
_atom_site_disorder_group
Pb1 Pb 0.62018(2) 0.15547(2) 0.95542(2) 0.01418(8) Uani 1 1 d . . . . .
O1 O 0.7771(4) 0.0027(3) 0.9941(2) 0.0185(9) Uani 1 1 d . . . . .
O2 O 0.7572(4) 0.0108(3) 0.8340(2) 0.0175(9) Uani 1 1 d . . . . .
O3 O 1.1023(5) 0.0792(3) 0.6949(3) 0.0365(12) Uani 1 1 d . . . . .
O4 O 0.9416(6) -0.0457(4) 0.6481(3) 0.0421(13) Uani 1 1 d . . . . .
O5 O 0.7721(4) -0.7146(3) 0.8040(3) 0.0191(9) Uani 1 1 d . . . . .
O6 O 0.8201(4) -0.7382(3) 0.9633(3) 0.0230(9) Uani 1 1 d . . . . .
O7 O 0.9860(5) -0.5745(3) 0.6016(3) 0.0281(11) Uani 1 1 d . . . . .
O8 O 1.1745(4) -0.6671(3) 0.6248(3) 0.0161(8) Uani 1 1 d . . . . .
O1W O 0.5294(5) 0.3433(3) 1.0127(3) 0.0281(11) Uani 1 1 d . . . . .
H1WA H 0.5824 0.3706 1.0636 0.042 Uiso 1 1 d GR . . . .
H1WB H 0.5245 0.3961 0.9664 0.042 Uiso 1 1 d GR . . . .
O2W O 0.7311(5) -0.1577(3) 1.1395(3) 0.0325(11) Uani 1 1 d . . . . .
H2WA H 0.7391 -0.1078 1.0977 0.049 Uiso 1 1 d G . . . .
H2WB H 0.7817 -0.1350 1.1884 0.049 Uiso 1 1 d G . . . .
O3W O 0.7565(5) -0.3550(5) 1.0194(4) 0.0550(16) Uani 1 1 d . . . . .
H3WA H 0.7405 -0.3983 0.9714 0.083 Uiso 1 1 d G . . . .
H3WB H 0.6871 -0.3182 1.0269 0.083 Uiso 1 1 d G . . . .
N1 N 0.9492(5) -0.1412(3) 0.8212(3) 0.0113(9) Uani 1 1 d . . . . .
H1 H 0.8760 -0.1394 0.7668 0.014 Uiso 1 1 calc R . . . .
N2 N 0.9678(5) -0.5588(3) 0.7958(3) 0.0124(10) Uani 1 1 d . . . . .
H2 H 0.8859 -0.5508 0.7491 0.015 Uiso 1 1 calc R . . . .
C1 C 0.8883(6) -0.1340(4) 0.9126(4) 0.0165(12) Uani 1 1 d . . . . .
H1A H 0.9589 -0.1293 0.9676 0.020 Uiso 1 1 calc R . . . .
H1B H 0.8356 -0.2020 0.9205 0.020 Uiso 1 1 calc R . . . .
C2 C 0.7992(6) -0.0321(4) 0.9118(4) 0.0150(12) Uani 1 1 d . . . . .
C3 C 1.0377(6) -0.0417(4) 0.8108(4) 0.0165(12) Uani 1 1 d . . . . .
H3A H 1.1309 -0.0627 0.8314 0.020 Uiso 1 1 calc R . . . .
H3B H 1.0137 0.0189 0.8534 0.020 Uiso 1 1 calc R . . . .
C4 C 1.0250(7) 0.0003(5) 0.7077(4) 0.0248(14) Uani 1 1 d . . . . .
C5 C 0.9289(6) -0.5936(4) 0.8915(4) 0.0165(12) Uani 1 1 d . . . . .
H5A H 0.8878 -0.5296 0.9211 0.020 Uiso 1 1 calc R . . . .
H5B H 1.0096 -0.6148 0.9345 0.020 Uiso 1 1 calc R . . . .
C6 C 0.8323(5) -0.6912(4) 0.8835(4) 0.0137(12) Uani 1 1 d . . . . .
C7 C 1.0556(6) -0.6446(4) 0.7587(4) 0.0157(12) Uani 1 1 d . . . . .
H7A H 1.0178 -0.7195 0.7667 0.019 Uiso 1 1 calc R . . . .
H7B H 1.1440 -0.6419 0.7969 0.019 Uiso 1 1 calc R . . . .
C8 C 1.0704(6) -0.6255(4) 0.6531(4) 0.0135(12) Uani 1 1 d . . . . .
C9 C 1.0271(6) -0.2454(4) 0.8122(4) 0.0145(12) Uani 1 1 d . . . . .
H9A H 1.1051 -0.2446 0.8617 0.017 Uiso 1 1 calc R . . . .
H9B H 1.0601 -0.2458 0.7485 0.017 Uiso 1 1 calc R . . . .
C10 C 0.9495(6) -0.3519(4) 0.8228(4) 0.0124(11) Uani 1 1 d . . . . .
H10A H 0.8684 -0.3529 0.7760 0.015 Uiso 1 1 calc R . . . .
H10B H 0.9231 -0.3571 0.8884 0.015 Uiso 1 1 calc R . . . .
C11 C 1.0394(6) -0.4490(4) 0.8041(4) 0.0147(12) Uani 1 1 d . . . . .
H11A H 1.0786 -0.4348 0.7440 0.018 Uiso 1 1 calc R . . . .
H11B H 1.1128 -0.4534 0.8572 0.018 Uiso 1 1 calc R . . . .

loop_
_atom_site_aniso_label
_atom_site_aniso_U_11
_atom_site_aniso_U_22
_atom_site_aniso_U_33
_atom_site_aniso_U_23
_atom_site_aniso_U_13
_atom_site_aniso_U_12
Pb1 0.01748(12) 0.01609(13) 0.00927(11) 0.00033(8) 0.00286(9) -0.00055(9)
O1 0.026(2) 0.0188(19) 0.0104(19) -0.0030(15) 0.0028(19) 0.0026(18)
O2 0.023(2) 0.0183(19) 0.0111(19) 0.0012(16) 0.0022(18) 0.0032(17)
O3 0.054(3) 0.036(3) 0.020(2) 0.0042(19) 0.006(2) -0.025(2)
O4 0.064(4) 0.048(3) 0.014(2) -0.001(2) 0.005(3) -0.030(3)
O5 0.022(2) 0.020(2) 0.014(2) 0.0021(16) -0.0026(19) -0.0043(18)
O6 0.026(2) 0.028(2) 0.016(2) 0.0106(17) 0.0032(19) -0.0103(19)
O7 0.038(3) 0.036(2) 0.012(2) 0.0038(18) 0.009(2) 0.016(2)
O8 0.018(2) 0.0166(19) 0.014(2) -0.0014(15) 0.0054(18) 0.0008(17)
O1W 0.041(3) 0.022(2) 0.020(2) -0.0032(17) -0.002(2) 0.005(2)
O2W 0.040(3) 0.033(2) 0.025(2) 0.004(2) 0.006(2) -0.002(2)
O3W 0.028(3) 0.082(4) 0.057(4) 0.025(3) 0.011(3) 0.009(3)
N1 0.016(2) 0.008(2) 0.010(2) -0.0008(17) 0.003(2) -0.0008(18)
N2 0.022(3) 0.008(2) 0.008(2) -0.0011(17) 0.003(2) -0.0008(19)
C1 0.024(3) 0.021(3) 0.005(2) -0.001(2) 0.002(2) 0.002(3)
C2 0.016(3) 0.011(3) 0.018(3) -0.002(2) 0.004(3) -0.004(2)
C3 0.021(3) 0.012(3) 0.017(3) 0.001(2) 0.007(3) -0.006(2)
C4 0.036(4) 0.024(3) 0.015(3) 0.003(2) 0.007(3) -0.004(3)
C5 0.019(3) 0.020(3) 0.012(3) -0.001(2) 0.007(3) -0.005(2)
C6 0.013(3) 0.011(3) 0.018(3) 0.000(2) 0.004(3) 0.004(2)
C7 0.020(3) 0.017(3) 0.010(3) -0.002(2) 0.001(2) 0.004(2)
C8 0.020(3) 0.010(3) 0.011(3) 0.001(2) 0.004(3) 0.002(2)
C9 0.019(3) 0.012(3) 0.012(3) 0.003(2) 0.002(2) 0.003(2)
C10 0.017(3) 0.013(3) 0.007(2) 0.000(2) 0.002(2) 0.000(2)
C11 0.018(3) 0.016(3) 0.012(3) 0.002(2) 0.004(2) -0.002(2)

loop_
_atom_type_symbol
_atom_type_description
_atom_type_scat_dispersion_real
_atom_type_scat_dispersion_imag
_atom_type_scat_source
C C 0.0033 0.0016 'International Tables Vol C Tables 4.2.6.8 and 6.1.1.4'
H H 0.0000 0.0000 'International Tables Vol C Tables 4.2.6.8 and 6.1.1.4'
N N 0.0061 0.0033 'International Tables Vol C Tables 4.2.6.8 and 6.1.1.4'
O O 0.0106 0.0060 'International Tables Vol C Tables 4.2.6.8 and 6.1.1.4'
Pb Pb -3.3944 10.1111 'International Tables Vol C Tables 4.2.6.8 and 6.1.1.4'

loop_
_geom_angle_atom_site_label_1
_geom_angle_atom_site_label_2
_geom_angle_atom_site_label_3
_geom_angle
_geom_angle_site_symmetry_1
_geom_angle_site_symmetry_3
O1 Pb1 O1W 145.86(13) . .
O6 Pb1 O1 82.10(13) 1_565 .
O6 Pb1 O1W 81.59(14) 1_565 .
O8 Pb1 O1 75.87(12) 4_556 .
O8 Pb1 O6 80.11(12) 4_556 1_565
O8 Pb1 O1W 71.90(12) 4_556 .
C2 O1 Pb1 103.1(3) . .
C6 O6 Pb1 111.6(4) . 1_545
C8 O8 Pb1 100.7(3) . 4_655
Pb1 O1W H1WA 111.0 . .
Pb1 O1W H1WB 112.2 . .
H1WA O1W H1WB 106.7 . .
H2WA O2W H2WB 103.3 . .
H3WA O3W H3WB 109.5 . .
C1 N1 H1 107.8 . .
C1 N1 C3 110.5(4) . .
C1 N1 C9 113.6(4) . .
C3 N1 H1 107.8 . .
C9 N1 H1 107.8 . .
C9 N1 C3 109.0(4) . .
C5 N2 H2 108.9 . .
C5 N2 C11 110.6(4) . .
C7 N2 H2 108.9 . .
C7 N2 C5 110.5(4) . .
C7 N2 C11 109.1(4) . .
C11 N2 H2 108.9 . .
N1 C1 H1A 109.6 . .
N1 C1 H1B 109.6 . .
N1 C1 C2 110.4(4) . .
H1A C1 H1B 108.1 . .
C2 C1 H1A 109.6 . .
C2 C1 H1B 109.6 . .
O1 C2 C1 115.3(5) . .
O2 C2 O1 125.7(5) . .
O2 C2 C1 119.0(4) . .
N1 C3 H3A 109.3 . .
N1 C3 H3B 109.3 . .
N1 C3 C4 111.7(5) . .
H3A C3 H3B 107.9 . .
C4 C3 H3A 109.3 . .
C4 C3 H3B 109.3 . .
O3 C4 C3 113.7(5) . .
O4 C4 O3 128.7(5) . .
O4 C4 C3 117.6(5) . .
N2 C5 H5A 109.1 . .
N2 C5 H5B 109.1 . .
N2 C5 C6 112.6(4) . .
H5A C5 H5B 107.8 . .
C6 C5 H5A 109.1 . .
C6 C5 H5B 109.1 . .
O5 C6 O6 126.9(5) . .
O5 C6 C5 119.0(4) . .
O6 C6 C5 114.0(5) . .
N2 C7 H7A 109.3 . .
N2 C7 H7B 109.3 . .
N2 C7 C8 111.5(4) . .
H7A C7 H7B 108.0 . .
C8 C7 H7A 109.3 . .
C8 C7 H7B 109.3 . .
O7 C8 O8 124.4(5) . .
O7 C8 C7 120.5(5) . .
O8 C8 C7 115.1(5) . .
N1 C9 H9A 108.7 . .
N1 C9 H9B 108.7 . .
N1 C9 C10 114.2(4) . .
H9A C9 H9B 107.6 . .
C10 C9 H9A 108.7 . .
C10 C9 H9B 108.7 . .
C9 C10 H10A 110.2 . .
C9 C10 H10B 110.2 . .
C9 C10 C11 107.4(4) . .
H10A C10 H10B 108.5 . .
C11 C10 H10A 110.2 . .
C11 C10 H10B 110.2 . .
N2 C11 C10 112.9(4) . .
N2 C11 H11A 109.0 . .
N2 C11 H11B 109.0 . .
C10 C11 H11A 109.0 . .
C10 C11 H11B 109.0 . .
H11A C11 H11B 107.8 . .

loop_
_geom_bond_atom_site_label_1
_geom_bond_atom_site_label_2
_geom_bond_distance
_geom_bond_site_symmetry_2
Pb1 O1 2.450(4) .
Pb1 O6 2.392(4) 1_565
Pb1 O8 2.376(4) 4_556
Pb1 O1W 2.601(4) .
O1 C2 1.272(6) .
O2 C2 1.236(6) .
O3 C4 1.258(7) .
O4 C4 1.246(7) .
O5 C6 1.238(6) .
O6 Pb1 2.392(4) 1_545
O6 C6 1.272(6) .
O7 C8 1.218(7) .
O8 Pb1 2.376(4) 4_655
O8 C8 1.277(6) .
O1W H1WA 0.9031 .
O1W H1WB 0.9044 .
O2W H2WA 0.8498 .
O2W H2WB 0.8503 .
O3W H3WA 0.8504 .
O3W H3WB 0.8497 .
N1 H1 1.0000 .
N1 C1 1.491(6) .
N1 C3 1.513(6) .
N1 C9 1.496(6) .
N2 H2 1.0000 .
N2 C5 1.503(6) .
N2 C7 1.497(6) .
N2 C11 1.505(6) .
C1 H1A 0.9900 .
C1 H1B 0.9900 .
C1 C2 1.522(7) .
C3 H3A 0.9900 .
C3 H3B 0.9900 .
C3 C4 1.522(7) .
C5 H5A 0.9900 .
C5 H5B 0.9900 .
C5 C6 1.525(7) .
C7 H7A 0.9900 .
C7 H7B 0.9900 .
C7 C8 1.524(7) .
C9 H9A 0.9900 .
C9 H9B 0.9900 .
C9 C10 1.520(7) .
C10 H10A 0.9900 .
C10 H10B 0.9900 .
C10 C11 1.523(7) .
C11 H11A 0.9900 .
C11 H11B 0.9900 .

loop_
_geom_torsion_atom_site_label_1
_geom_torsion_atom_site_label_2
_geom_torsion_atom_site_label_3
_geom_torsion_atom_site_label_4
_geom_torsion
_geom_torsion_site_symmetry_1
_geom_torsion_site_symmetry_2
_geom_torsion_site_symmetry_3
_geom_torsion_site_symmetry_4
Pb1 O1 C2 O2 5.4(6) . . . .
Pb1 O1 C2 C1 -176.1(4) . . . .
Pb1 O6 C6 O5 -17.2(7) 1_545 . . .
Pb1 O6 C6 C5 160.5(3) 1_545 . . .
Pb1 O8 C8 O7 -13.4(6) 4_655 . . .
Pb1 O8 C8 C7 166.0(4) 4_655 . . .
N1 C1 C2 O1 -158.1(5) . . . .
N1 C1 C2 O2 20.5(7) . . . .
N1 C3 C4 O3 -176.3(5) . . . .
N1 C3 C4 O4 4.0(8) . . . .
N1 C9 C10 C11 175.7(4) . . . .
N2 C5 C6 O5 -16.8(7) . . . .
N2 C5 C6 O6 165.3(5) . . . .
N2 C7 C8 O7 -23.9(7) . . . .
N2 C7 C8 O8 156.7(4) . . . .
C1 N1 C3 C4 -140.5(5) . . . .
C1 N1 C9 C10 55.5(6) . . . .
C3 N1 C1 C2 63.1(6) . . . .
C3 N1 C9 C10 179.1(4) . . . .
C5 N2 C7 C8 166.8(5) . . . .
C5 N2 C11 C10 -69.3(6) . . . .
C7 N2 C5 C6 -70.9(6) . . . .
C7 N2 C11 C10 169.0(4) . . . .
C9 N1 C1 C2 -174.0(4) . . . .
C9 N1 C3 C4 94.0(5) . . . .
C9 C10 C11 N2 -170.3(4) . . . .
C11 N2 C5 C6 168.2(4) . . . .
C11 N2 C7 C8 -71.4(6) . . . .
